data_4079428
loop_
_publ_author_name
'Chow, Catherine'
'Patrick, Brian O.'
'Legzdins, Peter'

_publ_section_title
;
 Intermolecular C--H Activations of Hydrocarbons Initiated by a Tungsten
 Trimethylsilylallyl Complex
;
_journal_issue 21
_journal_name_full Organometallics
_journal_page_first 7453
_journal_paper_doi 10.1021/om300742y
_journal_volume 31
_journal_year 2012
_chemical_formula_moiety 'C21 H39 N O Si W'
_chemical_formula_sum 'C21 H39 N O Si W'
_chemical_formula_weight 533.47
_chemical_name_systematic
;
 ?
;
_space_group_IT_number 14
_symmetry_cell_setting monoclinic
_symmetry_space_group_name_Hall '-P 2yn'
_symmetry_space_group_name_H-M 'P 1 21/n 1'
_atom_sites_solution_hydrogens geom
_atom_sites_solution_primary direct
_atom_sites_solution_secondary difmap
_audit_creation_method SHELXL-97
_cell_angle_alpha 90.00
_cell_angle_beta 109.878(2)
_cell_angle_gamma 90.00
_cell_formula_units_Z 4
_cell_length_a 10.9969(5)
_cell_length_b 14.8174(6)
_cell_length_c 14.7423(6)
_cell_measurement_reflns_used 9836
_cell_measurement_temperature 103(2)
_cell_measurement_theta_max 60.261
_cell_measurement_theta_min 4.803
_cell_volume 2259.07(17)
_computing_molecular_graphics 'Ortep-3 for Windows (Farrugia, 1997)'
_computing_publication_material 'WinGX publication routines (Farrugia, 1999)'
_computing_structure_refinement 'SHELXL-97 (Sheldrick, 1997)'
_computing_structure_solution 'SIR92 (Altomare, et al., 1993)'
_diffrn_ambient_temperature 103(2)
_diffrn_measured_fraction_theta_full 0.991
_diffrn_measured_fraction_theta_max 0.991
_diffrn_measurement_device_type 'Bruker X8 Apex II'
_diffrn_measurement_method 'area detector'
_diffrn_radiation_monochromator graphite
_diffrn_radiation_source 'fine-focus sealed tube'
_diffrn_radiation_type MoK\a
_diffrn_radiation_wavelength 0.71073
_diffrn_reflns_av_R_equivalents 0.0368
_diffrn_reflns_av_sigmaI/netI 0.0259
_diffrn_reflns_limit_h_max 15
_diffrn_reflns_limit_h_min -15
_diffrn_reflns_limit_k_max 20
_diffrn_reflns_limit_k_min -20
_diffrn_reflns_limit_l_max 14
_diffrn_reflns_limit_l_min -20
_diffrn_reflns_number 37697
_diffrn_reflns_theta_full 30.19
_diffrn_reflns_theta_max 30.19
_diffrn_reflns_theta_min 2.01
_exptl_absorpt_coefficient_mu 5.175
_exptl_absorpt_correction_T_max 0.6961
_exptl_absorpt_correction_T_min 0.4187
_exptl_absorpt_correction_type multi-scan
_exptl_crystal_colour orange
_exptl_crystal_density_diffrn 1.569
_exptl_crystal_density_method 'not measured'
_exptl_crystal_description plate
_exptl_crystal_F_000 1072
_exptl_crystal_size_max 0.26
_exptl_crystal_size_mid 0.23
_exptl_crystal_size_min 0.07
_refine_diff_density_max 0.629
_refine_diff_density_min -0.623
_refine_diff_density_rms 0.091
_refine_ls_extinction_method none
_refine_ls_goodness_of_fit_ref 1.017
_refine_ls_hydrogen_treatment constr
_refine_ls_matrix_type full
_refine_ls_number_parameters 237
_refine_ls_number_reflns 6639
_refine_ls_number_restraints 0
_refine_ls_restrained_S_all 1.017
_refine_ls_R_factor_all 0.0200
_refine_ls_R_factor_gt 0.0165
_refine_ls_shift/su_max 0.004
_refine_ls_shift/su_mean 0.000
_refine_ls_structure_factor_coef Fsqd
_refine_ls_weighting_details 'calc w=1/[\s^2^(Fo^2^)+(0.0141P)^2^+0.9282P] where P=(Fo^2^+2Fc^2^)/3'
_refine_ls_weighting_scheme calc
_refine_ls_wR_factor_gt 0.0372
_refine_ls_wR_factor_ref 0.0383
_reflns_number_gt 5998
_reflns_number_total 6639
_reflns_threshold_expression >2sigma(I)
_cod_data_source_file om300742y_si_001.cif
_cod_data_source_block 1
_cod_original_cell_volume 2259.06(17)
_cod_original_sg_symbol_H-M 'P 21/n'
_cod_database_code 4079428

loop_
_symmetry_equiv_pos_as_xyz
'x, y, z'
'-x+1/2, y+1/2, -z+1/2'
'-x, -y, -z'
'x-1/2, -y-1/2, z-1/2'

loop_
_atom_site_label
_atom_site_type_symbol
_atom_site_fract_x
_atom_site_fract_y
_atom_site_fract_z
_atom_site_U_iso_or_equiv
_atom_site_adp_type
_atom_site_occupancy
_atom_site_symmetry_multiplicity
_atom_site_calc_flag
_atom_site_refinement_flags
C17 C 0.18013(17) 0.15886(12) 0.61892(13) 0.0142(3) Uani 1 1 d .
H17A H 0.2159 0.1072 0.6623 0.017 Uiso 1 1 calc R
H17B H 0.1386 0.1332 0.5536 0.017 Uiso 1 1 calc R
C18 C 0.29831(19) 0.21428(12) 0.61482(14) 0.0155(3) Uani 1 1 d .
C19 C 0.2633(2) 0.30463(14) 0.56197(16) 0.0242(4) Uani 1 1 d .
H19A H 0.2205 0.3433 0.5959 0.036 Uiso 1 1 calc R
H19B H 0.2049 0.2941 0.4959 0.036 Uiso 1 1 calc R
H19C H 0.3422 0.3343 0.5603 0.036 Uiso 1 1 calc R
C20 C 0.3925(2) 0.23139(15) 0.71722(15) 0.0242(4) Uani 1 1 d .
H20A H 0.4680 0.2645 0.7139 0.036 Uiso 1 1 calc R
H20B H 0.4204 0.1735 0.7499 0.036 Uiso 1 1 calc R
H20C H 0.3492 0.2670 0.7533 0.036 Uiso 1 1 calc R
C21 C 0.3688(2) 0.15627(14) 0.56098(15) 0.0231(4) Uani 1 1 d .
H21A H 0.4456 0.1885 0.5589 0.035 Uiso 1 1 calc R
H21B H 0.3105 0.1447 0.4951 0.035 Uiso 1 1 calc R
H21C H 0.3949 0.0988 0.5949 0.035 Uiso 1 1 calc R
N1 N 0.12298(15) 0.30221(10) 0.73356(11) 0.0146(3) Uani 1 1 d .
O1 O 0.19043(14) 0.35736(10) 0.79080(10) 0.0246(3) Uani 1 1 d .
C1 C -0.02155(18) 0.15821(12) 0.79861(12) 0.0144(3) Uani 1 1 d .
C2 C 0.05875(18) 0.09482(11) 0.77239(12) 0.0133(3) Uani 1 1 d .
C3 C -0.01629(18) 0.05638(11) 0.68130(12) 0.0138(3) Uani 1 1 d .
C4 C -0.14000(18) 0.09765(12) 0.65028(12) 0.0139(3) Uani 1 1 d .
C5 C -0.14418(18) 0.15972(12) 0.72407(13) 0.0149(3) Uani 1 1 d .
C6 C 0.0150(2) 0.20727(13) 0.89363(13) 0.0202(4) Uani 1 1 d .
H6A H -0.0400 0.2607 0.8868 0.030 Uiso 1 1 calc R
H6B H 0.1058 0.2260 0.9132 0.030 Uiso 1 1 calc R
H6C H 0.0031 0.1671 0.9427 0.030 Uiso 1 1 calc R
C7 C 0.19034(19) 0.06379(13) 0.83646(14) 0.0205(4) Uani 1 1 d .
H7A H 0.2423 0.1162 0.8674 0.031 Uiso 1 1 calc R
H7B H 0.2334 0.0318 0.7976 0.031 Uiso 1 1 calc R
H7C H 0.1810 0.0231 0.8861 0.031 Uiso 1 1 calc R
C8 C 0.0242(2) -0.02265(12) 0.63447(14) 0.0191(4) Uani 1 1 d .
H8A H 0.0108 -0.0786 0.6652 0.029 Uiso 1 1 calc R
H8B H 0.1159 -0.0168 0.6420 0.029 Uiso 1 1 calc R
H8C H -0.0277 -0.0241 0.5657 0.029 Uiso 1 1 calc R
C9 C -0.25176(19) 0.07566(13) 0.55973(13) 0.0200(4) Uani 1 1 d .
H9A H -0.2186 0.0496 0.5116 0.030 Uiso 1 1 calc R
H9B H -0.3000 0.1310 0.5339 0.030 Uiso 1 1 calc R
H9C H -0.3092 0.0322 0.5750 0.030 Uiso 1 1 calc R
C10 C -0.2636(2) 0.20532(13) 0.72916(16) 0.0204(4) Uani 1 1 d .
H10A H -0.3094 0.1643 0.7585 0.031 Uiso 1 1 calc R
H10B H -0.3201 0.2213 0.6639 0.031 Uiso 1 1 calc R
H10C H -0.2391 0.2601 0.7684 0.031 Uiso 1 1 calc R
C11 C -0.05392(19) 0.23493(12) 0.49145(12) 0.0162(4) Uani 1 1 d .
H11A H 0.0134 0.2329 0.4608 0.019 Uiso 1 1 calc R
H11B H -0.1349 0.2035 0.4540 0.019 Uiso 1 1 calc R
C12 C -0.06703(18) 0.31564(12) 0.53490(12) 0.0141(3) Uani 1 1 d .
H12 H -0.0162 0.3697 0.5285 0.017 Uiso 1 1 calc R
C13 C -0.14329(18) 0.31907(12) 0.59702(12) 0.0131(3) Uani 1 1 d .
H13 H -0.2285 0.2883 0.5669 0.016 Uiso 1 1 calc R
C14 C -0.3396(2) 0.45962(14) 0.61196(16) 0.0253(4) Uani 1 1 d .
H14A H -0.3883 0.4094 0.6260 0.038 Uiso 1 1 calc R
H14B H -0.3709 0.4713 0.5424 0.038 Uiso 1 1 calc R
H14C H -0.3515 0.5137 0.6462 0.038 Uiso 1 1 calc R
C15 C -0.1006(2) 0.43422(14) 0.78753(14) 0.0238(4) Uani 1 1 d .
H15A H -0.1565 0.3980 0.8128 0.036 Uiso 1 1 calc R
H15B H -0.1002 0.4969 0.8087 0.036 Uiso 1 1 calc R
H15C H -0.0124 0.4101 0.8117 0.036 Uiso 1 1 calc R
C16 C -0.0730(2) 0.51751(13) 0.60957(15) 0.0243(4) Uani 1 1 d .
H16A H -0.0879 0.5769 0.6330 0.036 Uiso 1 1 calc R
H16B H -0.1037 0.5178 0.5389 0.036 Uiso 1 1 calc R
H16C H 0.0197 0.5038 0.6342 0.036 Uiso 1 1 calc R
Si1 Si -0.16303(5) 0.42971(3) 0.65271(4) 0.01473(10) Uani 1 1 d .
W1 W 0.018579(6) 0.216451(4) 0.663947(4) 0.00950(2) Uani 1 1 d .

loop_
_atom_site_aniso_label
_atom_site_aniso_U_11
_atom_site_aniso_U_22
_atom_site_aniso_U_33
_atom_site_aniso_U_23
_atom_site_aniso_U_13
_atom_site_aniso_U_12
C17 0.0136(9) 0.0135(8) 0.0157(8) 0.0011(7) 0.0050(7) 0.0015(7)
C18 0.0121(9) 0.0166(8) 0.0192(9) -0.0005(7) 0.0069(7) -0.0004(7)
C19 0.0201(11) 0.0207(9) 0.0354(12) 0.0058(9) 0.0142(9) -0.0005(8)
C20 0.0130(10) 0.0310(11) 0.0275(10) -0.0052(9) 0.0054(8) -0.0011(8)
C21 0.0191(10) 0.0266(10) 0.0274(10) -0.0016(9) 0.0130(8) 0.0014(8)
N1 0.0123(8) 0.0144(7) 0.0171(7) -0.0019(6) 0.0048(6) -0.0001(6)
O1 0.0180(7) 0.0237(7) 0.0290(7) -0.0132(6) 0.0041(6) -0.0064(6)
C1 0.0185(9) 0.0138(8) 0.0119(7) 0.0022(7) 0.0065(7) -0.0001(7)
C2 0.0144(9) 0.0114(8) 0.0127(8) 0.0025(6) 0.0028(7) 0.0003(7)
C3 0.0182(9) 0.0093(7) 0.0145(8) 0.0006(6) 0.0064(7) -0.0008(7)
C4 0.0147(9) 0.0127(8) 0.0138(8) 0.0008(6) 0.0045(7) -0.0038(7)
C5 0.0155(9) 0.0121(8) 0.0183(8) 0.0029(7) 0.0074(7) -0.0006(7)
C6 0.0284(11) 0.0189(9) 0.0130(8) -0.0006(7) 0.0068(8) 0.0011(8)
C7 0.0200(10) 0.0200(9) 0.0175(9) 0.0047(7) 0.0011(8) 0.0051(8)
C8 0.0252(11) 0.0119(8) 0.0215(9) -0.0012(7) 0.0096(8) 0.0006(8)
C9 0.0169(10) 0.0211(9) 0.0187(9) -0.0007(7) 0.0017(7) -0.0061(8)
C10 0.0169(10) 0.0199(9) 0.0274(10) 0.0011(8) 0.0117(8) 0.0016(8)
C11 0.0166(9) 0.0208(9) 0.0103(8) 0.0020(7) 0.0036(7) 0.0053(7)
C12 0.0151(9) 0.0149(8) 0.0111(8) 0.0047(6) 0.0032(7) 0.0041(7)
C13 0.0115(8) 0.0123(8) 0.0144(8) 0.0008(6) 0.0028(7) 0.0019(7)
C14 0.0191(10) 0.0241(10) 0.0313(11) -0.0070(9) 0.0066(9) 0.0072(8)
C15 0.0300(12) 0.0199(9) 0.0206(9) -0.0032(8) 0.0074(9) 0.0047(9)
C16 0.0298(12) 0.0142(9) 0.0300(11) -0.0014(8) 0.0118(9) -0.0031(8)
Si1 0.0146(3) 0.0126(2) 0.0170(2) -0.00038(19) 0.0054(2) 0.00199(19)
W1 0.00915(4) 0.00917(3) 0.00991(4) 0.00012(2) 0.00288(3) 0.00019(3)

loop_
_atom_type_symbol
_atom_type_description
_atom_type_scat_dispersion_real
_atom_type_scat_dispersion_imag
_atom_type_scat_source
C C 0.0033 0.0016 'International Tables Vol C Tables 4.2.6.8 and 6.1.1.4'
H H 0.0000 0.0000 'International Tables Vol C Tables 4.2.6.8 and 6.1.1.4'
N N 0.0061 0.0033 'International Tables Vol C Tables 4.2.6.8 and 6.1.1.4'
O O 0.0106 0.0060 'International Tables Vol C Tables 4.2.6.8 and 6.1.1.4'
Si Si 0.0817 0.0704 'International Tables Vol C Tables 4.2.6.8 and 6.1.1.4'
W W -0.8490 6.8722 'International Tables Vol C Tables 4.2.6.8 and 6.1.1.4'

loop_
_geom_angle_atom_site_label_1
_geom_angle_atom_site_label_2
_geom_angle_atom_site_label_3
_geom_angle
C18 C17 W1 124.16(12)
C18 C17 H17A 106.3
W1 C17 H17A 106.3
C18 C17 H17B 106.3
W1 C17 H17B 106.3
H17A C17 H17B 106.4
C19 C18 C20 108.98(16)
C19 C18 C21 107.96(16)
C20 C18 C21 107.99(16)
C19 C18 C17 114.37(16)
C20 C18 C17 110.02(15)
C21 C18 C17 107.33(15)
C18 C19 H19A 109.5
C18 C19 H19B 109.5
H19A C19 H19B 109.5
C18 C19 H19C 109.5
H19A C19 H19C 109.5
H19B C19 H19C 109.5
C18 C20 H20A 109.5
C18 C20 H20B 109.5
H20A C20 H20B 109.5
C18 C20 H20C 109.5
H20A C20 H20C 109.5
H20B C20 H20C 109.5
C18 C21 H21A 109.5
C18 C21 H21B 109.5
H21A C21 H21B 109.5
C18 C21 H21C 109.5
H21A C21 H21C 109.5
H21B C21 H21C 109.5
O1 N1 W1 172.04(14)
C5 C1 C2 108.20(15)
C5 C1 C6 126.49(17)
C2 C1 C6 125.05(17)
C5 C1 W1 75.00(10)
C2 C1 W1 72.60(9)
C6 C1 W1 122.90(12)
C1 C2 C3 107.61(16)
C1 C2 C7 125.53(16)
C3 C2 C7 126.20(16)
C1 C2 W1 71.91(10)
C3 C2 W1 75.65(10)
C7 C2 W1 125.40(13)
C4 C3 C2 108.32(15)
C4 C3 C8 126.15(17)
C2 C3 C8 125.04(17)
C4 C3 W1 73.36(10)
C2 C3 W1 69.49(9)
C8 C3 W1 129.10(12)
C3 C4 C5 107.82(16)
C3 C4 C9 126.51(16)
C5 C4 C9 125.52(17)
C3 C4 W1 72.77(10)
C5 C4 W1 71.42(10)
C9 C4 W1 124.95(12)
C1 C5 C4 108.01(16)
C1 C5 C10 125.78(17)
C4 C5 C10 125.42(17)
C1 C5 W1 70.17(10)
C4 C5 W1 74.05(10)
C10 C5 W1 129.41(12)
C1 C6 H6A 109.5
C1 C6 H6B 109.5
H6A C6 H6B 109.5
C1 C6 H6C 109.5
H6A C6 H6C 109.5
H6B C6 H6C 109.5
C2 C7 H7A 109.5
C2 C7 H7B 109.5
H7A C7 H7B 109.5
C2 C7 H7C 109.5
H7A C7 H7C 109.5
H7B C7 H7C 109.5
C3 C8 H8A 109.5
C3 C8 H8B 109.5
H8A C8 H8B 109.5
C3 C8 H8C 109.5
H8A C8 H8C 109.5
H8B C8 H8C 109.5
C4 C9 H9A 109.5
C4 C9 H9B 109.5
H9A C9 H9B 109.5
C4 C9 H9C 109.5
H9A C9 H9C 109.5
H9B C9 H9C 109.5
C5 C10 H10A 109.5
C5 C10 H10B 109.5
H10A C10 H10B 109.5
C5 C10 H10C 109.5
H10A C10 H10C 109.5
H10B C10 H10C 109.5
C12 C11 W1 70.09(10)
C12 C11 H11A 116.6
W1 C11 H11A 116.6
C12 C11 H11B 116.6
W1 C11 H11B 116.6
H11A C11 H11B 113.6
C11 C12 C13 119.96(17)
C11 C12 W1 75.94(10)
C13 C12 W1 70.37(10)
C11 C12 H12 119.9
C13 C12 H12 119.9
W1 C12 H12 119.9
C12 C13 Si1 119.23(13)
C12 C13 W1 73.45(10)
Si1 C13 W1 125.35(9)
C12 C13 H13 111.2
Si1 C13 H13 111.2
W1 C13 H13 111.2
Si1 C14 H14A 109.5
Si1 C14 H14B 109.5
H14A C14 H14B 109.5
Si1 C14 H14C 109.5
H14A C14 H14C 109.5
H14B C14 H14C 109.5
Si1 C15 H15A 109.5
Si1 C15 H15B 109.5
H15A C15 H15B 109.5
Si1 C15 H15C 109.5
H15A C15 H15C 109.5
H15B C15 H15C 109.5
Si1 C16 H16A 109.5
Si1 C16 H16B 109.5
H16A C16 H16B 109.5
Si1 C16 H16C 109.5
H16A C16 H16C 109.5
H16B C16 H16C 109.5
C15 Si1 C16 106.90(10)
C15 Si1 C13 116.13(9)
C16 Si1 C13 107.76(9)
C15 Si1 C14 107.30(10)
C16 Si1 C14 109.60(10)
C13 Si1 C14 109.05(9)
N1 W1 C17 91.23(7)
N1 W1 C13 91.65(7)
C17 W1 C13 134.05(6)
N1 W1 C12 91.30(7)
C17 W1 C12 97.91(6)
C13 W1 C12 36.19(6)
N1 W1 C1 92.57(7)
C17 W1 C1 120.19(6)
C13 W1 C1 105.47(6)
C12 W1 C1 141.59(6)
N1 W1 C2 102.68(7)
C17 W1 C2 85.74(6)
C13 W1 C2 137.75(6)
C12 W1 C2 165.51(7)
C1 W1 C2 35.50(6)
N1 W1 C5 116.82(7)
C17 W1 C5 137.17(6)
C13 W1 C5 79.87(6)
C12 W1 C5 112.11(6)
C1 W1 C5 34.83(6)
C2 W1 C5 58.13(6)
N1 W1 C11 116.33(7)
C17 W1 C11 75.18(6)
C13 W1 C11 62.64(6)
C12 W1 C11 33.97(6)
C1 W1 C11 147.95(7)
C2 W1 C11 136.39(6)
C5 W1 C11 114.12(7)
N1 W1 C3 136.73(7)
C17 W1 C3 80.25(6)
C13 W1 C3 124.42(6)
C12 W1 C3 131.76(6)
C1 W1 C3 57.91(6)
C2 W1 C3 34.86(6)
C5 W1 C3 57.03(6)
C11 W1 C3 102.40(6)
N1 W1 C4 149.77(6)
C17 W1 C4 108.31(6)
C13 W1 C4 90.83(6)
C12 W1 C4 107.97(6)
C1 W1 C4 57.85(6)
C2 W1 C4 57.72(6)
C5 W1 C4 34.53(6)
C11 W1 C4 91.38(6)
C3 W1 C4 33.87(6)

loop_
_geom_bond_atom_site_label_1
_geom_bond_atom_site_label_2
_geom_bond_distance
C17 C18 1.556(3)
C17 W1 2.2643(17)
C17 H17A 0.9900
C17 H17B 0.9900
C18 C19 1.531(3)
C18 C20 1.534(3)
C18 C21 1.545(3)
C19 H19A 0.9800
C19 H19B 0.9800
C19 H19C 0.9800
C20 H20A 0.9800
C20 H20B 0.9800
C20 H20C 0.9800
C21 H21A 0.9800
C21 H21B 0.9800
C21 H21C 0.9800
N1 O1 1.227(2)
N1 W1 1.7846(15)
C1 C5 1.421(3)
C1 C2 1.430(2)
C1 C6 1.506(3)
C1 W1 2.3402(17)
C2 C3 1.434(2)
C2 C7 1.506(3)
C2 W1 2.3492(17)
C3 C4 1.418(3)
C3 C8 1.502(2)
C3 W1 2.4299(17)
C4 C5 1.437(2)
C4 C9 1.511(3)
C4 W1 2.4375(17)
C5 C10 1.501(3)
C5 W1 2.4030(17)
C6 H6A 0.9800
C6 H6B 0.9800
C6 H6C 0.9800
C7 H7A 0.9800
C7 H7B 0.9800
C7 H7C 0.9800
C8 H8A 0.9800
C8 H8B 0.9800
C8 H8C 0.9800
C9 H9A 0.9800
C9 H9B 0.9800
C9 H9C 0.9800
C10 H10A 0.9800
C10 H10B 0.9800
C10 H10C 0.9800
C11 C12 1.387(2)
C11 W1 2.4081(17)
C11 H11A 0.9900
C11 H11B 0.9900
C12 C13 1.438(2)
C12 W1 2.3340(17)
C12 H12 1.0000
C13 Si1 1.8788(18)
C13 W1 2.2934(17)
C13 H13 1.0000
C14 Si1 1.880(2)
C14 H14A 0.9800
C14 H14B 0.9800
C14 H14C 0.9800
C15 Si1 1.870(2)
C15 H15A 0.9800
C15 H15B 0.9800
C15 H15C 0.9800
C16 Si1 1.872(2)
C16 H16A 0.9800
C16 H16B 0.9800
C16 H16C 0.9800

loop_
_geom_torsion_atom_site_label_1
_geom_torsion_atom_site_label_2
_geom_torsion_atom_site_label_3
_geom_torsion_atom_site_label_4
_geom_torsion
W1 C17 C18 C19 -48.6(2)
W1 C17 C18 C20 74.43(18)
W1 C17 C18 C21 -168.31(13)
C5 C1 C2 C3 -0.7(2)
C6 C1 C2 C3 173.78(17)
W1 C1 C2 C3 -67.84(12)
C5 C1 C2 C7 -171.83(17)
C6 C1 C2 C7 2.7(3)
W1 C1 C2 C7 121.04(18)
C5 C1 C2 W1 67.14(12)
C6 C1 C2 W1 -118.38(18)
C1 C2 C3 C4 1.8(2)
C7 C2 C3 C4 172.86(17)
W1 C2 C3 C4 -63.51(12)
C1 C2 C3 C8 -170.61(17)
C7 C2 C3 C8 0.4(3)
W1 C2 C3 C8 124.06(17)
C1 C2 C3 W1 65.32(12)
C7 C2 C3 W1 -123.63(18)
C2 C3 C4 C5 -2.21(19)
C8 C3 C4 C5 170.11(17)
W1 C3 C4 C5 -63.25(12)
C2 C3 C4 C9 -177.85(17)
C8 C3 C4 C9 -5.5(3)
W1 C3 C4 C9 121.11(18)
C2 C3 C4 W1 61.04(12)
C8 C3 C4 W1 -126.64(18)
C2 C1 C5 C4 -0.7(2)
C6 C1 C5 C4 -175.03(17)
W1 C1 C5 C4 64.89(12)
C2 C1 C5 C10 169.57(16)
C6 C1 C5 C10 -4.8(3)
W1 C1 C5 C10 -124.89(17)
C2 C1 C5 W1 -65.54(12)
C6 C1 C5 W1 120.08(18)
C3 C4 C5 C1 1.77(19)
C9 C4 C5 C1 177.47(16)
W1 C4 C5 C1 -62.36(12)
C3 C4 C5 C10 -168.49(17)
C9 C4 C5 C10 7.2(3)
W1 C4 C5 C10 127.37(17)
C3 C4 C5 W1 64.13(12)
C9 C4 C5 W1 -120.18(17)
W1 C11 C12 C13 -57.04(15)
C11 C12 C13 Si1 -178.52(14)
W1 C12 C13 Si1 121.69(12)
C11 C12 C13 W1 59.78(15)
C12 C13 Si1 C15 -119.03(15)
W1 C13 Si1 C15 -29.23(15)
C12 C13 Si1 C16 0.77(17)
W1 C13 Si1 C16 90.57(12)
C12 C13 Si1 C14 119.66(15)
W1 C13 Si1 C14 -150.53(11)
O1 N1 W1 C17 -125.5(10)
O1 N1 W1 C13 100.4(10)
O1 N1 W1 C12 136.6(10)
O1 N1 W1 C1 -5.2(10)
O1 N1 W1 C2 -39.6(10)
O1 N1 W1 C5 20.9(10)
O1 N1 W1 C11 160.5(10)
O1 N1 W1 C3 -48.4(10)
O1 N1 W1 C4 5.9(11)
C18 C17 W1 N1 -25.27(15)
C18 C17 W1 C13 68.22(17)
C18 C17 W1 C12 66.22(15)
C18 C17 W1 C1 -118.95(14)
C18 C17 W1 C2 -127.89(15)
C18 C17 W1 C5 -158.66(13)
C18 C17 W1 C11 91.69(15)
C18 C17 W1 C3 -162.60(15)
C18 C17 W1 C4 178.18(14)
C12 C13 W1 N1 89.95(11)
Si1 C13 W1 N1 -24.49(11)
C12 C13 W1 C17 -3.36(15)
Si1 C13 W1 C17 -117.80(11)
Si1 C13 W1 C12 -114.44(16)
C12 C13 W1 C1 -176.93(10)
Si1 C13 W1 C1 68.63(11)
C12 C13 W1 C2 -159.05(10)
Si1 C13 W1 C2 86.51(13)
C12 C13 W1 C5 -153.09(11)
Si1 C13 W1 C5 92.47(11)
C12 C13 W1 C11 -29.05(10)
Si1 C13 W1 C11 -143.49(13)
C12 C13 W1 C3 -115.53(11)
Si1 C13 W1 C3 130.04(10)
C12 C13 W1 C4 -120.18(11)
Si1 C13 W1 C4 125.38(11)
C11 C12 W1 N1 139.50(12)
C13 C12 W1 N1 -91.02(11)
C11 C12 W1 C17 48.08(12)
C13 C12 W1 C17 177.56(11)
C11 C12 W1 C13 -129.48(17)
C11 C12 W1 C1 -124.72(13)
C13 C12 W1 C1 4.76(16)
C11 C12 W1 C2 -55.6(3)
C13 C12 W1 C2 73.8(3)
C11 C12 W1 C5 -100.74(12)
C13 C12 W1 C5 28.74(12)
C13 C12 W1 C11 129.48(17)
C11 C12 W1 C3 -35.88(15)
C13 C12 W1 C3 93.60(12)
C11 C12 W1 C4 -64.16(12)
C13 C12 W1 C4 65.32(11)
C5 C1 W1 N1 136.58(11)
C2 C1 W1 N1 -108.40(11)
C6 C1 W1 N1 12.53(16)
C5 C1 W1 C17 -130.50(11)
C2 C1 W1 C17 -15.48(13)
C6 C1 W1 C17 105.45(16)
C5 C1 W1 C13 44.16(11)
C2 C1 W1 C13 159.17(10)
C6 C1 W1 C13 -79.90(16)
C5 C1 W1 C12 41.25(15)
C2 C1 W1 C12 156.26(11)
C6 C1 W1 C12 -82.81(18)
C5 C1 W1 C2 -115.02(15)
C6 C1 W1 C2 120.9(2)
C2 C1 W1 C5 115.02(15)
C6 C1 W1 C5 -124.1(2)
C5 C1 W1 C11 -18.69(17)
C2 C1 W1 C11 96.33(14)
C6 C1 W1 C11 -142.74(15)
C5 C1 W1 C3 -77.08(11)
C2 C1 W1 C3 37.93(10)
C6 C1 W1 C3 158.86(18)
C5 C1 W1 C4 -36.85(10)
C2 C1 W1 C4 78.17(11)
C6 C1 W1 C4 -160.90(18)
C1 C2 W1 N1 76.32(11)
C3 C2 W1 N1 -169.34(11)
C7 C2 W1 N1 -44.87(16)
C1 C2 W1 C17 166.62(11)
C3 C2 W1 C17 -79.04(11)
C7 C2 W1 C17 45.43(15)
C1 C2 W1 C13 -30.64(15)
C3 C2 W1 C13 83.69(13)
C7 C2 W1 C13 -151.83(14)
C1 C2 W1 C12 -88.2(3)
C3 C2 W1 C12 26.2(3)
C7 C2 W1 C12 150.7(2)
C3 C2 W1 C1 114.34(15)
C7 C2 W1 C1 -121.19(19)
C1 C2 W1 C5 -37.55(10)
C3 C2 W1 C5 76.78(11)
C7 C2 W1 C5 -158.74(17)
C1 C2 W1 C11 -130.13(11)
C3 C2 W1 C11 -15.79(15)
C7 C2 W1 C11 108.69(16)
C1 C2 W1 C3 -114.34(15)
C7 C2 W1 C3 124.5(2)
C1 C2 W1 C4 -78.56(11)
C3 C2 W1 C4 35.78(10)
C7 C2 W1 C4 160.25(17)
C1 C5 W1 N1 -50.30(12)
C4 C5 W1 N1 -166.71(10)
C10 C5 W1 N1 70.24(18)
C1 C5 W1 C17 75.20(13)
C4 C5 W1 C17 -41.21(14)
C10 C5 W1 C17 -164.26(15)
C1 C5 W1 C13 -137.00(11)
C4 C5 W1 C13 106.59(11)
C10 C5 W1 C13 -16.46(17)
C1 C5 W1 C12 -153.76(10)
C4 C5 W1 C12 89.83(11)
C10 C5 W1 C12 -33.22(18)
C4 C5 W1 C1 -116.41(15)
C10 C5 W1 C1 120.5(2)
C1 C5 W1 C2 38.29(10)
C4 C5 W1 C2 -78.12(11)
C10 C5 W1 C2 158.82(19)
C1 C5 W1 C11 169.26(10)
C4 C5 W1 C11 52.85(12)
C10 C5 W1 C11 -70.20(18)
C1 C5 W1 C3 79.84(11)
C4 C5 W1 C3 -36.58(10)
C10 C5 W1 C3 -159.63(19)
C1 C5 W1 C4 116.41(15)
C10 C5 W1 C4 -123.1(2)
C12 C11 W1 N1 -46.43(13)
C12 C11 W1 C17 -130.33(12)
C12 C11 W1 C13 30.87(11)
C12 C11 W1 C1 105.78(14)
C12 C11 W1 C2 162.57(11)
C12 C11 W1 C5 94.21(12)
C12 C11 W1 C3 153.41(11)
C12 C11 W1 C4 121.08(12)
C4 C3 W1 N1 132.78(11)
C2 C3 W1 N1 15.26(15)
C8 C3 W1 N1 -103.82(17)
C4 C3 W1 C17 -145.89(11)
C2 C3 W1 C17 96.58(11)
C8 C3 W1 C17 -22.49(16)
C4 C3 W1 C13 -8.37(13)
C2 C3 W1 C13 -125.90(11)
C8 C3 W1 C13 115.03(17)
C4 C3 W1 C12 -53.96(13)
C2 C3 W1 C12 -171.49(10)
C8 C3 W1 C12 69.44(19)
C4 C3 W1 C1 78.88(11)
C2 C3 W1 C1 -38.65(10)
C8 C3 W1 C1 -157.72(19)
C4 C3 W1 C2 117.53(15)
C8 C3 W1 C2 -119.1(2)
C4 C3 W1 C5 37.31(10)
C2 C3 W1 C5 -80.22(11)
C8 C3 W1 C5 160.70(19)
C4 C3 W1 C11 -73.55(11)
C2 C3 W1 C11 168.92(11)
C8 C3 W1 C11 49.84(17)
C2 C3 W1 C4 -117.53(15)
C8 C3 W1 C4 123.4(2)
C3 C4 W1 N1 -92.20(16)
C5 C4 W1 N1 24.05(18)
C9 C4 W1 N1 144.90(15)
C3 C4 W1 C17 35.60(11)
C5 C4 W1 C17 151.85(10)
C9 C4 W1 C17 -87.30(16)
C3 C4 W1 C13 173.10(10)
C5 C4 W1 C13 -70.65(11)
C9 C4 W1 C13 50.20(16)
C3 C4 W1 C12 140.65(10)
C5 C4 W1 C12 -103.10(11)
C9 C4 W1 C12 17.75(17)
C3 C4 W1 C1 -79.08(11)
C5 C4 W1 C1 37.17(10)
C9 C4 W1 C1 158.02(18)
C3 C4 W1 C2 -36.84(10)
C5 C4 W1 C2 79.41(11)
C9 C4 W1 C2 -159.74(18)
C3 C4 W1 C5 -116.25(15)
C9 C4 W1 C5 120.9(2)
C3 C4 W1 C11 110.45(10)
C5 C4 W1 C11 -133.31(11)
C9 C4 W1 C11 -12.46(16)
C5 C4 W1 C3 116.25(15)
C9 C4 W1 C3 -122.9(2)
